data_7210833
loop_
_publ_author_name
'Yang, Meng'
'OuYang, Zhen-Jie'
'Chen, Wen-Bin'
'Zhou, Rong-Fu'
'Li, Nan'
'Dong, Wen'

_publ_section_title
;
 Structures of six photochromic 3d complexes containing
 3,3&#x2032;-azobis-1,2,4-triazole ligand
;
_journal_issue 42
_journal_name_full CrystEngComm
_journal_page_first 8529
_journal_paper_doi 10.1039/c3ce40736e
_journal_volume 15
_journal_year 2013
_chemical_formula_sum 'C48 H48 Mn2 N24 O6'
_chemical_formula_weight 1166.98
_chemical_name_systematic
; 
 ? 
;
_space_group_IT_number 9
_symmetry_cell_setting monoclinic
_symmetry_space_group_name_Hall 'C -2yc'
_symmetry_space_group_name_H-M 'C 1 c 1'
_atom_sites_solution_hydrogens geom
_atom_sites_solution_primary direct
_atom_sites_solution_secondary difmap
_audit_creation_method SHELXL-97
_cell_angle_alpha 90.00
_cell_angle_beta 97.411(2)
_cell_angle_gamma 90.00
_cell_formula_units_Z 4
_cell_length_a 8.8748(3)
_cell_length_b 25.0910(6)
_cell_length_c 23.2520(7)
_cell_measurement_reflns_used 5402
_cell_measurement_temperature 296(2)
_cell_measurement_theta_max 27.550
_cell_measurement_theta_min 1.90
_cell_volume 5134.4(3)
_computing_cell_refinement 'Bruker SMART'
_computing_data_collection 'Bruker SMART'
_computing_data_reduction 'Bruker SMART'
_computing_molecular_graphics 'Bruker SHELXTL'
_computing_publication_material 'Bruker SHELXTL'
_computing_structure_refinement 'SHELXL-97 (Sheldrick, 1997)'
_computing_structure_solution 'SHELXS-97 (Sheldrick, 1990)'
_diffrn_ambient_temperature 296(2)
_diffrn_detector_area_resol_mean none
_diffrn_measured_fraction_theta_full 0.985
_diffrn_measured_fraction_theta_max 0.985
_diffrn_measurement_device_type 'CCD area detector'
_diffrn_measurement_method 'phi and omega scans'
_diffrn_radiation_monochromator graphite
_diffrn_radiation_source 'fine-focus sealed tube'
_diffrn_radiation_type MoK\a
_diffrn_radiation_wavelength 0.71073
_diffrn_reflns_av_R_equivalents 0.0314
_diffrn_reflns_av_sigmaI/netI 0.0518
_diffrn_reflns_limit_h_max 11
_diffrn_reflns_limit_h_min -11
_diffrn_reflns_limit_k_max 31
_diffrn_reflns_limit_k_min -32
_diffrn_reflns_limit_l_max 30
_diffrn_reflns_limit_l_min -29
_diffrn_reflns_number 20964
_diffrn_reflns_theta_full 27.55
_diffrn_reflns_theta_max 27.55
_diffrn_reflns_theta_min 1.62
_diffrn_standards_decay_% none
_diffrn_standards_interval_count none
_diffrn_standards_interval_time none
_diffrn_standards_number none
_exptl_absorpt_coefficient_mu 0.568
_exptl_absorpt_correction_T_max 0.894
_exptl_absorpt_correction_T_min 0.847
_exptl_absorpt_correction_type empirical
_exptl_absorpt_process_details SADABS
_exptl_crystal_colour yellow
_exptl_crystal_density_diffrn 1.510
_exptl_crystal_density_meas ?
_exptl_crystal_density_method 'not measured'
_exptl_crystal_description block
_exptl_crystal_F_000 2408.0
_exptl_crystal_size_max 0.392
_exptl_crystal_size_mid 0.244
_exptl_crystal_size_min 0.198
_refine_diff_density_max 0.638
_refine_diff_density_min -0.390
_refine_diff_density_rms 0.054
_refine_ls_extinction_coef 0.011(2)
_refine_ls_extinction_method SHELXL
_refine_ls_goodness_of_fit_ref 1.016
_refine_ls_hydrogen_treatment mixed
_refine_ls_matrix_type full
_refine_ls_number_parameters 758
_refine_ls_number_reflns 5941
_refine_ls_number_restraints 21
_refine_ls_restrained_S_all 1.016
_refine_ls_R_factor_all 0.0702
_refine_ls_R_factor_gt 0.0479
_refine_ls_shift/su_max 0.001
_refine_ls_shift/su_mean 0.000
_refine_ls_structure_factor_coef Fsqd
_refine_ls_weighting_details 'calc w=1/[\s^2^(Fo^2^)+(0.0593P)^2^+2.8924P] where P=(Fo^2^+2Fc^2^)/3'
_refine_ls_weighting_scheme calc
_refine_ls_wR_factor_gt 0.1087
_refine_ls_wR_factor_ref 0.1203
_reflns_number_gt 8167
_reflns_number_total 10574
_reflns_threshold_expression >2sigma(I)
_cod_data_source_file c3ce40736e.txt
_cod_data_source_block 1
_cod_depositor_comments
;
The following automatic conversions were performed:

'_symmetry_cell_setting' value 'Monoclinic' changed to 'monoclinic'
according to /home/saulius/struct/CIF-dictionaries/cif_core.dic
dictionary named 'cif_core.dic' version 2.4.2 from 2011-04-26.

Automatic conversion script
Id: cif_fix_values 1891 2012-01-12 08:04:46Z andrius 

The following automatic conversions were performed:

'_exptl_crystal_density_meas' value 'not measured' was changed to '?'
- the value is perceived as not measured.

Automatic conversion script
Id: cif_fix_values 3008 2015-01-20 13:52:24Z robertas 
;
_cod_original_cell_volume 5134.5(3)
_cod_original_sg_symbol_H-M Cc
_cod_database_code 7210833

loop_
_symmetry_equiv_pos_as_xyz
'x, y, z'
'x, -y, z+1/2'
'x+1/2, y+1/2, z'
'x+1/2, -y+1/2, z+1/2'

loop_
_atom_site_label
_atom_site_type_symbol
_atom_site_fract_x
_atom_site_fract_y
_atom_site_fract_z
_atom_site_U_iso_or_equiv
_atom_site_adp_type
_atom_site_occupancy
_atom_site_symmetry_multiplicity
_atom_site_calc_flag
_atom_site_refinement_flags
Mn1 Mn -0.03694(6) 0.15673(2) 0.13042(3) 0.03525(15) Uani 1 1 d .
Mn2 Mn 0.95656(6) -0.06504(2) -0.07643(3) 0.03615(16) Uani 1 1 d .
N21 N 0.8869(4) -0.15062(14) -0.07068(17) 0.0423(9) Uani 1 1 d .
N19 N 0.0208(4) 0.24432(13) 0.11983(15) 0.0369(8) Uani 1 1 d .
N20 N -0.1586(4) 0.18531(15) 0.04411(16) 0.0430(9) Uani 1 1 d .
N17 N -0.2589(4) 0.16976(15) 0.16631(17) 0.0423(9) Uani 1 1 d .
C33 C 0.9143(5) -0.17367(17) -0.0173(2) 0.0439(11) Uani 1 1 d .
N18 N -0.1520(4) 0.07552(14) 0.13532(16) 0.0392(8) Uani 1 1 d .
N1 N 0.1630(4) 0.13205(15) 0.09021(17) 0.0446(7) Uani 1 1 d U
N2 N 0.2097(4) 0.08160(16) 0.08374(18) 0.0472(10) Uani 1 1 d .
C24 C -0.1333(5) 0.23582(18) 0.0281(2) 0.0429(10) Uani 1 1 d .
C28 C -0.2597(6) 0.1557(2) 0.0108(2) 0.0567(14) Uani 1 1 d .
H28 H -0.2781 0.1211 0.0225 0.068 Uiso 1 1 calc R
C14 C -0.2808(5) 0.07447(18) 0.16019(19) 0.0403(10) Uani 1 1 d .
C1 C 0.2535(5) 0.16533(17) 0.0688(2) 0.0429(8) Uani 1 1 d U
H1 H 0.2438 0.2022 0.0690 0.051 Uiso 1 1 calc R
C18 C -0.0907(5) 0.02853(18) 0.1218(2) 0.0473(11) Uani 1 1 d .
H18 H -0.0006 0.0286 0.1053 0.057 Uiso 1 1 calc R
C16 C -0.2856(7) -0.0202(2) 0.1580(2) 0.0585(14) Uani 1 1 d .
H16 H -0.3289 -0.0525 0.1667 0.070 Uiso 1 1 calc R
C13 C -0.3431(5) 0.12648(18) 0.1744(2) 0.0419(10) Uani 1 1 d .
C12 C -0.4845(5) 0.1316(2) 0.1943(2) 0.0533(13) Uani 1 1 d .
H12 H -0.5430 0.1018 0.2000 0.064 Uiso 1 1 calc R
C9 C -0.3097(6) 0.21685(18) 0.1782(2) 0.0531(13) Uani 1 1 d .
H9 H -0.2496 0.2464 0.1731 0.064 Uiso 1 1 calc R
C15 C -0.3505(6) 0.02671(19) 0.1717(2) 0.0545(13) Uani 1 1 d .
H15 H -0.4400 0.0267 0.1886 0.065 Uiso 1 1 calc R
C10 C -0.4469(6) 0.2249(2) 0.1977(3) 0.0630(15) Uani 1 1 d .
H10 H -0.4789 0.2591 0.2054 0.076 Uiso 1 1 calc R
C11 C -0.5351(6) 0.1824(2) 0.2055(3) 0.0641(15) Uani 1 1 d .
H11 H -0.6292 0.1871 0.2184 0.077 Uiso 1 1 calc R
C17 C -0.1583(6) -0.0195(2) 0.1318(2) 0.0571(13) Uani 1 1 d .
H17 H -0.1166 -0.0513 0.1206 0.069 Uiso 1 1 calc R
N4 N 0.4077(4) 0.04024(16) 0.04151(17) 0.0469(9) Uani 1 1 d .
N3 N 0.3611(5) 0.13891(18) 0.04679(19) 0.0566(11) Uani 1 1 d .
C19 C 0.1184(6) 0.27074(18) 0.1582(2) 0.0484(11) Uani 1 1 d .
H19 H 0.1492 0.2549 0.1939 0.058 Uiso 1 1 calc RD
C20 C 0.1753(7) 0.3200(2) 0.1474(2) 0.0622(15) Uani 1 1 d .
H20 H 0.2434 0.3373 0.1750 0.075 Uiso 1 1 calc R
C21 C 0.1282(8) 0.3431(2) 0.0945(3) 0.0727(17) Uani 1 1 d .
H21 H 0.1655 0.3763 0.0854 0.087 Uiso 1 1 calc R
C25 C -0.2096(7) 0.2566(2) -0.0218(2) 0.0649(15) Uani 1 1 d .
H25 H -0.1924 0.2916 -0.0324 0.078 Uiso 1 1 calc R
C22 C 0.0254(7) 0.31666(19) 0.0550(2) 0.0604(14) Uani 1 1 d .
H22 H -0.0089 0.3321 0.0193 0.072 Uiso 1 1 calc R
C23 C -0.0261(5) 0.26716(17) 0.06896(19) 0.0422(10) Uani 1 1 d .
C27 C -0.3380(7) 0.1744(3) -0.0403(3) 0.0708(16) Uani 1 1 d .
H27 H -0.4065 0.1527 -0.0632 0.085 Uiso 1 1 calc R
C26 C -0.3123(7) 0.2252(3) -0.0564(3) 0.0743(16) Uani 1 1 d .
H26 H -0.3637 0.2389 -0.0906 0.089 Uiso 1 1 calc R
C3 C 0.5892(5) 0.00417(17) 0.00004(19) 0.0384(9) Uani 1 1 d .
C2 C 0.3318(5) 0.08799(19) 0.0576(2) 0.0434(10) Uani 1 1 d .
N5 N 0.5127(4) 0.05088(16) 0.01534(17) 0.0475(9) Uani 1 1 d .
N8 N 0.5656(5) -0.04695(16) 0.01208(19) 0.0528(10) Uani 1 1 d .
N7 N 0.7025(4) 0.01030(16) -0.03049(18) 0.0488(10) Uani 1 1 d .
N6 N 0.7526(4) -0.03863(15) -0.03721(17) 0.0457(9) Uani 1 1 d .
C4 C 0.6708(5) -0.07268(15) -0.01161(19) 0.0382(10) Uani 1 1 d .
H4 H 0.6852 -0.1094 -0.0104 0.046 Uiso 1 1 calc R
N24 N 1.0866(4) 0.01205(13) -0.07412(16) 0.0395(8) Uani 1 1 d .
N23 N 1.1720(4) -0.08194(15) -0.11333(16) 0.0385(8) Uani 1 1 d .
C45 C 1.2876(5) 0.05820(18) -0.1108(2) 0.0464(11) Uani 1 1 d .
H45 H 1.3755 0.0573 -0.1287 0.056 Uiso 1 1 calc R
C44 C 1.2139(5) 0.01139(17) -0.09985(18) 0.0342(9) Uani 1 1 d .
C48 C 1.0332(5) 0.05868(17) -0.0591(2) 0.0468(11) Uani 1 1 d .
H48 H 0.9453 0.0590 -0.0412 0.056 Uiso 1 1 calc R
C43 C 1.2686(5) -0.04151(17) -0.11652(18) 0.0352(9) Uani 1 1 d .
C39 C 1.2143(5) -0.13142(18) -0.1284(2) 0.0438(11) Uani 1 1 d .
H39 H 1.1480 -0.1597 -0.1258 0.053 Uiso 1 1 calc R
C46 C 1.2297(6) 0.1061(2) -0.0951(2) 0.0547(13) Uani 1 1 d .
H46 H 1.2777 0.1379 -0.1025 0.066 Uiso 1 1 calc R
C42 C 1.4077(5) -0.0491(2) -0.1350(2) 0.0496(12) Uani 1 1 d .
H42 H 1.4730 -0.0204 -0.1369 0.060 Uiso 1 1 calc R
C47 C 1.1011(6) 0.10673(18) -0.0685(2) 0.0522(12) Uani 1 1 d .
H47 H 1.0606 0.1386 -0.0571 0.063 Uiso 1 1 calc R
N22 N 1.0644(4) -0.09600(15) 0.00996(17) 0.0442(9) Uani 1 1 d .
C32 C 0.8485(7) -0.2212(2) -0.0056(3) 0.0704(16) Uani 1 1 d .
H32 H 0.8680 -0.2365 0.0311 0.085 Uiso 1 1 calc R
C38 C 1.1635(6) -0.0688(2) 0.0469(2) 0.0576(14) Uani 1 1 d .
H38 H 1.1947 -0.0354 0.0356 0.069 Uiso 1 1 calc R
C35 C 1.0719(8) -0.1643(2) 0.0805(3) 0.0752(17) Uani 1 1 d .
H35 H 1.0389 -0.1974 0.0918 0.090 Uiso 1 1 calc R
C34 C 1.0203(5) -0.14424(18) 0.0264(2) 0.0457(11) Uani 1 1 d .
C31 C 0.7536(8) -0.2456(2) -0.0486(3) 0.0783(19) Uani 1 1 d .
H31 H 0.7075 -0.2777 -0.0410 0.094 Uiso 1 1 calc R
C29 C 0.7953(5) -0.1757(2) -0.1125(3) 0.0570(13) Uani 1 1 d .
H29 H 0.7778 -0.1606 -0.1493 0.068 Uiso 1 1 calc R
C37 C 1.2214(8) -0.0875(3) 0.1003(3) 0.0731(17) Uani 1 1 d .
H37 H 1.2930 -0.0679 0.1243 0.088 Uiso 1 1 calc R
C30 C 0.7260(7) -0.2238(2) -0.1019(4) 0.0767(19) Uani 1 1 d .
H30 H 0.6617 -0.2407 -0.1310 0.092 Uiso 1 1 calc R
C36 C 1.1719(9) -0.1351(3) 0.1174(3) 0.088(2) Uani 1 1 d .
H36 H 1.2060 -0.1480 0.1543 0.106 Uiso 1 1 calc R
C40 C 1.3524(6) -0.1411(2) -0.1476(2) 0.0533(12) Uani 1 1 d .
H40 H 1.3782 -0.1753 -0.1583 0.064 Uiso 1 1 calc R
C41 C 1.4508(6) -0.0994(2) -0.1506(2) 0.0610(14) Uani 1 1 d .
H41 H 1.5452 -0.1048 -0.1630 0.073 Uiso 1 1 calc R
O2 O 0.0803(4) 0.15878(11) 0.21796(15) 0.0469(8) Uani 1 1 d D
O1 O 0.8414(4) -0.04639(16) -0.16417(15) 0.0547(9) Uani 1 1 d D
C7 C 0.1296(5) 0.02569(18) 0.7538(2) 0.0464(8) Uani 1 1 d U
N16 N 0.0599(4) -0.02064(14) 0.76090(15) 0.0427(6) Uani 1 1 d U
N14 N 0.2757(4) -0.03258(14) 0.72794(16) 0.0445(6) Uani 1 1 d U
N15 N 0.2603(5) 0.01966(15) 0.73357(17) 0.0517(10) Uani 1 1 d .
C8 C 0.1561(5) -0.05621(16) 0.74417(19) 0.0410(6) Uani 1 1 d U
H8 H 0.1408 -0.0929 0.7440 0.049 Uiso 1 1 calc R
N12 N -0.0438(4) 0.07927(16) 0.78093(17) 0.0469(7) Uani 1 1 d U
N13 N 0.0816(5) 0.07873(16) 0.76364(17) 0.0477(7) Uani 1 1 d U
C6 C -0.0874(5) 0.13342(18) 0.7916(2) 0.0461(8) Uani 1 1 d U
N11 N -0.0059(5) 0.17726(17) 0.7952(2) 0.0630(12) Uani 1 1 d .
N10 N -0.2277(5) 0.14105(17) 0.8013(2) 0.0578(11) Uani 1 1 d .
N9 N -0.2340(5) 0.19416(16) 0.8109(2) 0.0588(11) Uani 1 1 d .
C5 C -0.1031(5) 0.21442(16) 0.8067(2) 0.0460(11) Uani 1 1 d .
H5 H -0.0799 0.2504 0.8112 0.055 Uiso 1 1 calc R
O3 O 0.0195(4) 0.23146(13) 0.29895(16) 0.0532(8) Uani 1 1 d D
O5 O 0.6659(5) 0.04524(17) 0.8518(2) 0.0767(12) Uani 1 1 d D
O6 O 0.4645(5) 0.1072(2) 0.7330(2) 0.0904(13) Uani 1 1 d D
O4 O 0.8096(5) 0.31035(18) 0.2782(4) 0.120(2) Uani 1 1 d D
H2 H 0.902(8) -0.041(4) -0.186(4) 0.179 Uiso 1 1 d D
H3 H 0.773(8) -0.026(3) -0.166(4) 0.179 Uiso 1 1 d D
H6 H 0.063(13) 0.179(2) 0.243(2) 0.179 Uiso 1 1 d D
H7 H 0.057(11) 0.1687(13) 0.1849(10) 0.179 Uiso 1 1 d D
H13 H 0.096(5) 0.245(3) 0.293(5) 0.179 Uiso 1 1 d D
H14 H -0.052(6) 0.252(3) 0.294(5) 0.179 Uiso 1 1 d D
H23 H 0.851(10) 0.336(2) 0.265(5) 0.179 Uiso 1 1 d D
H24 H 0.733(7) 0.318(3) 0.290(5) 0.179 Uiso 1 1 d D
H34 H 0.704(11) 0.047(4) 0.8853(15) 0.179 Uiso 1 1 d D
H33 H 0.703(11) 0.068(3) 0.833(3) 0.179 Uiso 1 1 d D
H44 H 0.422(11) 0.079(2) 0.740(4) 0.179 Uiso 1 1 d D
H43 H 0.529(9) 0.113(4) 0.761(3) 0.179 Uiso 1 1 d D

loop_
_atom_site_aniso_label
_atom_site_aniso_U_11
_atom_site_aniso_U_22
_atom_site_aniso_U_33
_atom_site_aniso_U_23
_atom_site_aniso_U_13
_atom_site_aniso_U_12
Mn1 0.0363(3) 0.0277(3) 0.0436(4) 0.0016(3) 0.0122(3) -0.0009(3)
Mn2 0.0372(3) 0.0295(3) 0.0434(4) -0.0007(3) 0.0113(3) -0.0042(3)
N21 0.0364(18) 0.034(2) 0.059(2) -0.0073(18) 0.0150(17) 0.0003(15)
N19 0.0458(19) 0.0306(18) 0.0360(19) 0.0026(15) 0.0122(16) -0.0015(15)
N20 0.039(2) 0.046(2) 0.044(2) 0.0026(17) 0.0061(17) -0.0039(16)
N17 0.042(2) 0.037(2) 0.051(2) -0.0007(17) 0.0174(18) -0.0032(16)
C33 0.048(3) 0.024(2) 0.063(3) 0.000(2) 0.023(2) -0.0013(17)
N18 0.0423(19) 0.034(2) 0.042(2) -0.0030(15) 0.0106(16) -0.0051(15)
N1 0.0467(17) 0.0381(17) 0.0524(19) -0.0031(14) 0.0194(14) 0.0063(13)
N2 0.044(2) 0.047(2) 0.053(2) -0.0023(18) 0.0156(19) 0.0064(17)
C24 0.046(2) 0.043(3) 0.042(3) 0.002(2) 0.013(2) 0.0009(19)
C28 0.053(3) 0.057(3) 0.058(3) -0.003(2) 0.001(3) -0.014(2)
C14 0.040(2) 0.041(2) 0.039(2) 0.0019(19) 0.0030(19) -0.0077(19)
C1 0.0458(17) 0.0354(17) 0.051(2) -0.0023(14) 0.0215(15) 0.0059(13)
C18 0.050(3) 0.037(2) 0.055(3) -0.002(2) 0.011(2) -0.0024(19)
C16 0.076(4) 0.030(2) 0.072(4) 0.005(2) 0.019(3) -0.013(2)
C13 0.036(2) 0.041(2) 0.049(3) 0.007(2) 0.0096(19) -0.0036(18)
C12 0.042(3) 0.059(3) 0.062(3) 0.003(3) 0.019(2) -0.011(2)
C9 0.053(3) 0.036(3) 0.076(4) 0.004(2) 0.028(3) 0.003(2)
C15 0.061(3) 0.045(3) 0.060(3) 0.003(2) 0.016(2) -0.022(2)
C10 0.064(3) 0.048(3) 0.084(4) 0.001(3) 0.035(3) 0.007(2)
C11 0.044(3) 0.067(3) 0.086(4) 0.000(3) 0.026(3) 0.009(3)
C17 0.068(3) 0.034(3) 0.070(4) -0.005(2) 0.012(3) -0.005(2)
N4 0.040(2) 0.052(2) 0.050(2) 0.0025(19) 0.0094(18) -0.0050(17)
N3 0.055(2) 0.057(3) 0.063(3) -0.005(2) 0.027(2) 0.000(2)
C19 0.064(3) 0.037(2) 0.046(3) 0.002(2) 0.011(2) -0.006(2)
C20 0.093(4) 0.040(3) 0.056(3) -0.010(2) 0.018(3) -0.024(3)
C21 0.113(5) 0.042(3) 0.063(4) 0.000(3) 0.014(3) -0.028(3)
C25 0.090(4) 0.048(3) 0.054(3) 0.012(2) -0.004(3) 0.005(3)
C22 0.093(4) 0.041(3) 0.049(3) 0.009(2) 0.013(3) -0.011(3)
C23 0.057(3) 0.032(2) 0.042(3) 0.0030(18) 0.020(2) 0.0049(19)
C27 0.064(3) 0.088(4) 0.056(4) -0.015(3) -0.009(3) -0.013(3)
C26 0.085(4) 0.081(4) 0.052(3) 0.003(3) -0.008(3) 0.009(3)
C3 0.042(2) 0.036(2) 0.036(2) -0.0016(18) 0.0054(19) 0.0057(18)
C2 0.047(2) 0.043(3) 0.040(3) -0.0050(19) 0.005(2) 0.005(2)
N5 0.040(2) 0.055(2) 0.049(2) -0.0036(19) 0.0129(18) -0.0072(17)
N8 0.059(2) 0.046(2) 0.059(3) 0.006(2) 0.030(2) 0.005(2)
N7 0.049(2) 0.045(2) 0.056(3) -0.0008(19) 0.020(2) 0.0026(17)
N6 0.051(2) 0.040(2) 0.049(2) -0.0030(17) 0.0179(18) 0.0062(17)
C4 0.052(2) 0.0200(18) 0.048(3) 0.0078(17) 0.027(2) 0.0071(17)
N24 0.0421(19) 0.0308(19) 0.046(2) -0.0031(15) 0.0087(16) -0.0070(15)
N23 0.0357(19) 0.038(2) 0.042(2) 0.0047(17) 0.0059(16) 0.0002(16)
C45 0.044(2) 0.044(3) 0.050(3) -0.002(2) 0.005(2) -0.009(2)
C44 0.034(2) 0.036(2) 0.031(2) 0.0011(17) 0.0001(17) -0.0052(16)
C48 0.049(3) 0.035(2) 0.058(3) -0.005(2) 0.016(2) -0.005(2)
C43 0.036(2) 0.034(2) 0.035(2) 0.0009(17) 0.0010(18) -0.0016(17)
C39 0.051(3) 0.033(2) 0.049(3) -0.002(2) 0.010(2) 0.005(2)
C46 0.059(3) 0.040(3) 0.063(3) 0.002(2) 0.000(3) -0.018(2)
C42 0.037(2) 0.051(3) 0.062(3) -0.002(2) 0.009(2) -0.009(2)
C47 0.060(3) 0.032(2) 0.063(3) -0.009(2) 0.004(2) -0.004(2)
N22 0.048(2) 0.039(2) 0.046(2) -0.0022(17) 0.0079(18) -0.0029(16)
C32 0.089(4) 0.036(3) 0.093(4) 0.001(3) 0.038(4) -0.011(3)
C38 0.062(3) 0.059(3) 0.051(3) -0.002(2) 0.006(3) -0.009(2)
C35 0.101(5) 0.060(4) 0.065(4) 0.014(3) 0.010(3) 0.006(3)
C34 0.055(3) 0.036(2) 0.049(3) 0.005(2) 0.019(2) 0.007(2)
C31 0.096(5) 0.035(3) 0.111(5) -0.010(3) 0.039(4) -0.028(3)
C29 0.050(3) 0.046(3) 0.075(4) -0.024(3) 0.009(3) -0.004(2)
C37 0.079(4) 0.081(4) 0.057(4) -0.011(3) -0.004(3) 0.004(3)
C30 0.059(3) 0.054(4) 0.117(6) -0.039(4) 0.015(4) -0.018(3)
C36 0.109(5) 0.099(5) 0.050(4) 0.018(4) -0.014(4) 0.015(4)
C40 0.052(3) 0.047(3) 0.063(3) -0.003(2) 0.016(2) 0.013(2)
C41 0.038(3) 0.078(4) 0.069(4) -0.005(3) 0.014(2) 0.010(2)
O2 0.0541(18) 0.0422(18) 0.0447(19) 0.0052(14) 0.0069(16) 0.0040(14)
O1 0.0435(19) 0.072(2) 0.049(2) 0.0054(18) 0.0060(16) -0.0050(16)
C7 0.0506(18) 0.0429(17) 0.0468(18) -0.0009(14) 0.0100(15) 0.0031(14)
N16 0.0509(15) 0.0353(14) 0.0417(14) -0.0001(11) 0.0049(12) 0.0023(11)
N14 0.0535(15) 0.0358(14) 0.0445(14) -0.0031(11) 0.0071(12) 0.0060(11)
N15 0.061(2) 0.039(2) 0.056(3) -0.0024(18) 0.012(2) 0.0023(18)
C8 0.0504(14) 0.0319(13) 0.0408(13) -0.0016(11) 0.0058(11) 0.0038(10)
N12 0.0465(17) 0.0454(17) 0.0493(18) 0.0034(14) 0.0081(14) -0.0011(14)
N13 0.0506(17) 0.0456(17) 0.0483(18) -0.0003(14) 0.0113(15) 0.0022(14)
C6 0.0466(18) 0.0438(17) 0.0483(19) 0.0032(15) 0.0077(15) 0.0005(14)
N11 0.052(2) 0.047(2) 0.094(3) 0.006(2) 0.024(2) 0.0030(19)
N10 0.050(2) 0.050(2) 0.075(3) 0.003(2) 0.017(2) 0.0020(19)
N9 0.063(3) 0.043(2) 0.074(3) 0.002(2) 0.023(2) 0.018(2)
C5 0.047(2) 0.0178(19) 0.076(3) 0.001(2) 0.018(2) 0.0015(17)
O3 0.0549(19) 0.0474(19) 0.059(2) 0.0005(16) 0.0135(17) -0.0007(15)
O5 0.065(2) 0.072(3) 0.093(3) 0.024(2) 0.011(2) -0.012(2)
O6 0.069(3) 0.094(3) 0.105(4) 0.004(3) -0.002(2) -0.021(2)
O4 0.061(3) 0.067(3) 0.236(7) 0.016(4) 0.040(4) 0.015(2)

loop_
_atom_type_symbol
_atom_type_description
_atom_type_scat_dispersion_real
_atom_type_scat_dispersion_imag
_atom_type_scat_source
C C 0.0033 0.0016 'International Tables Vol C Tables 4.2.6.8 and 6.1.1.4'
H H 0.0000 0.0000 'International Tables Vol C Tables 4.2.6.8 and 6.1.1.4'
N N 0.0061 0.0033 'International Tables Vol C Tables 4.2.6.8 and 6.1.1.4'
O O 0.0106 0.0060 'International Tables Vol C Tables 4.2.6.8 and 6.1.1.4'
Mn Mn 0.3368 0.7283 'International Tables Vol C Tables 4.2.6.8 and 6.1.1.4'

loop_
_geom_angle_atom_site_label_1
_geom_angle_atom_site_label_2
_geom_angle_atom_site_label_3
_geom_angle
O2 Mn1 N1 95.17(14)
O2 Mn1 N17 89.18(14)
N1 Mn1 N17 170.91(14)
O2 Mn1 N20 160.17(13)
N1 Mn1 N20 91.77(14)
N17 Mn1 N20 86.72(14)
O2 Mn1 N19 89.49(12)
N1 Mn1 N19 91.18(13)
N17 Mn1 N19 96.85(13)
N20 Mn1 N19 71.78(13)
O2 Mn1 N18 97.93(12)
N1 Mn1 N18 99.22(13)
N17 Mn1 N18 72.23(13)
N20 Mn1 N18 99.26(13)
N19 Mn1 N18 166.59(13)
O2 Mn1 H7 12.6(10)
N1 Mn1 H7 92(4)
N17 Mn1 H7 94(4)
N20 Mn1 H7 149.1(11)
N19 Mn1 H7 77.5(9)
N18 Mn1 H7 110.5(8)
O1 Mn2 N6 90.65(14)
O1 Mn2 N23 90.15(13)
N6 Mn2 N23 173.26(14)
O1 Mn2 N21 99.17(14)
N6 Mn2 N21 90.89(13)
N23 Mn2 N21 95.59(13)
O1 Mn2 N22 171.92(14)
N6 Mn2 N22 90.67(14)
N23 Mn2 N22 89.47(13)
N21 Mn2 N22 72.84(14)
O1 Mn2 N24 90.85(13)
N6 Mn2 N24 100.12(13)
N23 Mn2 N24 73.18(13)
N21 Mn2 N24 165.05(13)
N22 Mn2 N24 96.76(13)
C29 N21 C33 118.8(4)
C29 N21 Mn2 123.5(4)
C33 N21 Mn2 116.3(3)
C23 N19 C19 118.7(4)
C23 N19 Mn1 117.5(3)
C19 N19 Mn1 122.8(3)
C28 N20 C24 119.1(4)
C28 N20 Mn1 123.1(3)
C24 N20 Mn1 117.7(3)
C9 N17 C13 119.2(4)
C9 N17 Mn1 123.4(3)
C13 N17 Mn1 117.4(3)
N21 C33 C32 121.4(5)
N21 C33 C34 115.7(4)
C32 C33 C34 122.9(5)
C14 N18 C18 118.2(4)
C14 N18 Mn1 116.6(3)
C18 N18 Mn1 124.7(3)
C1 N1 N2 110.2(4)
C1 N1 Mn1 123.6(3)
N2 N1 Mn1 126.1(3)
C2 N2 N1 102.7(4)
N20 C24 C25 120.7(4)
N20 C24 C23 116.0(4)
C25 C24 C23 123.3(4)
N20 C28 C27 122.6(5)
N20 C28 H28 118.7
C27 C28 H28 118.7
N18 C14 C15 121.5(4)
N18 C14 C13 116.3(4)
C15 C14 C13 122.1(4)
N1 C1 N3 109.8(4)
N1 C1 H1 125.1
N3 C1 H1 125.1
N18 C18 C17 121.7(4)
N18 C18 H18 119.1
C17 C18 H18 119.2
C17 C16 C15 119.8(5)
C17 C16 H16 120.1
C15 C16 H16 120.1
N17 C13 C12 120.6(4)
N17 C13 C14 117.0(4)
C12 C13 C14 122.4(4)
C11 C12 C13 118.3(5)
C11 C12 H12 120.9
C13 C12 H12 120.9
N17 C9 C10 123.3(5)
N17 C9 H9 118.4
C10 C9 H9 118.3
C16 C15 C14 119.1(5)
C16 C15 H15 120.5
C14 C15 H15 120.4
C11 C10 C9 119.1(5)
C11 C10 H10 120.5
C9 C10 H10 120.5
C10 C11 C12 119.5(5)
C10 C11 H11 120.2
C12 C11 H11 120.2
C16 C17 C18 119.6(5)
C16 C17 H17 120.2
C18 C17 H17 120.2
N5 N4 C2 111.3(4)
C1 N3 C2 103.9(4)
N19 C19 C20 123.3(5)
N19 C19 H19 118.4
C20 C19 H19 118.3
C19 C20 C21 117.8(5)
C19 C20 H20 121.1
C21 C20 H20 121.1
C20 C21 C22 119.5(5)
C20 C21 H21 120.2
C22 C21 H21 120.3
C24 C25 C26 119.6(5)
C24 C25 H25 120.2
C26 C25 H25 120.2
C23 C22 C21 119.2(5)
C23 C22 H22 120.4
C21 C22 H22 120.4
N19 C23 C22 121.5(5)
N19 C23 C24 116.3(4)
C22 C23 C24 122.2(4)
C26 C27 C28 118.2(5)
C26 C27 H27 120.9
C28 C27 H27 120.9
C27 C26 C25 119.8(5)
C27 C26 H26 120.1
C25 C26 H26 120.1
N7 C3 N8 112.2(4)
N7 C3 N5 117.5(4)
N8 C3 N5 130.2(4)
N2 C2 N3 113.3(4)
N2 C2 N4 117.1(4)
N3 C2 N4 129.5(4)
N4 N5 C3 111.6(4)
C4 N8 C3 104.2(4)
C3 N7 N6 104.4(4)
C4 N6 N7 109.7(4)
C4 N6 Mn2 121.2(3)
N7 N6 Mn2 128.9(3)
N6 C4 N8 109.6(4)
N6 C4 H4 125.2
N8 C4 H4 125.2
C48 N24 C44 118.5(4)
C48 N24 Mn2 124.4(3)
C44 N24 Mn2 115.9(3)
C43 N23 C39 118.6(4)
C43 N23 Mn2 117.7(3)
C39 N23 Mn2 123.6(3)
C46 C45 C44 119.4(4)
C46 C45 H45 120.3
C44 C45 H45 120.3
N24 C44 C45 121.0(4)
N24 C44 C43 116.7(4)
C45 C44 C43 122.2(4)
N24 C48 C47 123.5(4)
N24 C48 H48 118.3
C47 C48 H48 118.3
N23 C43 C42 121.5(4)
N23 C43 C44 115.5(4)
C42 C43 C44 123.0(4)
N23 C39 C40 122.2(4)
N23 C39 H39 118.9
C40 C39 H39 118.9
C47 C46 C45 119.5(5)
C47 C46 H46 120.2
C45 C46 H46 120.3
C43 C42 C41 120.1(4)
C43 C42 H42 120.0
C41 C42 H42 120.0
C46 C47 C48 118.0(5)
C46 C47 H47 121.0
C48 C47 H47 121.0
C38 N22 C34 118.1(4)
C38 N22 Mn2 124.5(3)
C34 N22 Mn2 117.3(3)
C31 C32 C33 118.8(6)
C31 C32 H32 120.6
C33 C32 H32 120.6
N22 C38 C37 123.3(5)
N22 C38 H38 118.3
C37 C38 H38 118.4
C36 C35 C34 119.4(6)
C36 C35 H35 120.3
C34 C35 H35 120.3
N22 C34 C35 121.0(5)
N22 C34 C33 115.8(4)
C35 C34 C33 123.2(5)
C30 C31 C32 120.8(5)
C30 C31 H31 119.6
C32 C31 H31 119.6
N21 C29 C30 121.2(6)
N21 C29 H29 119.4
C30 C29 H29 119.4
C36 C37 C38 118.3(6)
C36 C37 H37 120.9
C38 C37 H37 120.9
C31 C30 C29 118.9(6)
C31 C30 H30 120.5
C29 C30 H30 120.6
C37 C36 C35 119.9(6)
C37 C36 H36 120.0
C35 C36 H36 120.0
C41 C40 C39 118.6(5)
C41 C40 H40 120.7
C39 C40 H40 120.7
C40 C41 C42 119.0(4)
C40 C41 H41 120.5
C42 C41 H41 120.5
Mn1 O2 H6 126(7)
Mn1 O2 H7 23(3)
H6 O2 H7 116(5)
Mn2 O1 H2 110(7)
Mn2 O1 H3 116(7)
H2 O1 H3 116(4)
N15 C7 N16 112.8(4)
N15 C7 N13 117.4(4)
N16 C7 N13 129.8(4)
C8 N16 C7 102.9(4)
C8 N14 N15 108.7(4)
C7 N15 N14 104.8(4)
N14 C8 N16 110.8(4)
N14 C8 H8 124.6
N16 C8 H8 124.6
N13 N12 C6 109.9(4)
N12 N13 C7 111.4(4)
N10 C6 N11 113.3(4)
N10 C6 N12 116.8(4)
N11 C6 N12 129.9(4)
C6 N11 C5 103.6(4)
C6 N10 N9 103.5(4)
C5 N9 N10 108.7(4)
N9 C5 N11 110.9(4)
N9 C5 H5 124.5
N11 C5 H5 124.5
H13 O3 H14 112(4)
H34 O5 H33 109(4)
H44 O6 H43 106(3)
H23 O4 H24 112(4)

loop_
_geom_bond_atom_site_label_1
_geom_bond_atom_site_label_2
_geom_bond_distance
Mn1 O2 2.164(4)
Mn1 N1 2.199(4)
Mn1 N17 2.260(4)
Mn1 N20 2.269(4)
Mn1 N19 2.277(3)
Mn1 N18 2.288(3)
Mn1 H7 1.45(5)
Mn2 O1 2.211(3)
Mn2 N6 2.230(4)
Mn2 N23 2.234(3)
Mn2 N21 2.243(4)
Mn2 N22 2.249(4)
Mn2 N24 2.250(3)
N21 C29 1.340(6)
N21 C33 1.362(6)
N19 C23 1.332(5)
N19 C19 1.336(6)
N20 C28 1.333(6)
N20 C24 1.348(6)
N17 C9 1.307(6)
N17 C13 1.345(5)
C33 C32 1.370(6)
C33 C34 1.489(7)
N18 C14 1.346(6)
N18 C18 1.353(6)
N1 C1 1.302(6)
N1 N2 1.347(5)
N2 C2 1.319(6)
C24 C25 1.369(7)
C24 C23 1.481(6)
C28 C27 1.379(8)
C28 H28 0.9300
C14 C15 1.391(6)
C14 C13 1.471(6)
C1 N3 1.318(6)
C1 H1 0.9300
C18 C17 1.380(7)
C18 H18 0.9300
C16 C17 1.351(8)
C16 C15 1.366(7)
C16 H16 0.9300
C13 C12 1.399(6)
C12 C11 1.386(7)
C12 H12 0.9300
C9 C10 1.368(7)
C9 H9 0.9300
C15 H15 0.9300
C10 C11 1.348(7)
C10 H10 0.9300
C11 H11 0.9300
C17 H17 0.9300
N4 N5 1.207(4)
N4 C2 1.447(6)
N3 C2 1.334(6)
C19 C20 1.371(7)
C19 H19 0.9300
C20 C21 1.376(8)
C20 H20 0.9300
C21 C22 1.378(8)
C21 H21 0.9300
C25 C26 1.381(8)
C25 H25 0.9300
C22 C23 1.376(6)
C22 H22 0.9300
C27 C26 1.357(9)
C27 H27 0.9300
C26 H26 0.9300
C3 N7 1.313(6)
C3 N8 1.335(6)
C3 N5 1.422(5)
N8 C4 1.314(5)
N7 N6 1.322(5)
N6 C4 1.313(5)
C4 H4 0.9300
N24 C48 1.326(5)
N24 C44 1.345(5)
N23 C43 1.337(5)
N23 C39 1.357(6)
C45 C46 1.375(7)
C45 C44 1.384(6)
C45 H45 0.9300
C44 C43 1.482(6)
C48 C47 1.378(6)
C48 H48 0.9300
C43 C42 1.371(6)
C39 C40 1.378(7)
C39 H39 0.9300
C46 C47 1.367(7)
C46 H46 0.9300
C42 C41 1.380(7)
C42 H42 0.9300
C47 H47 0.9300
N22 C38 1.335(7)
N22 C34 1.342(6)
C32 C31 1.368(9)
C32 H32 0.9300
C38 C37 1.365(8)
C38 H38 0.9300
C35 C36 1.366(9)
C35 C34 1.378(8)
C35 H35 0.9300
C31 C30 1.347(10)
C31 H31 0.9300
C29 C30 1.393(8)
C29 H29 0.9300
C37 C36 1.350(9)
C37 H37 0.9300
C30 H30 0.9300
C36 H36 0.9300
C40 C41 1.372(7)
C40 H40 0.9300
C41 H41 0.9300
O2 H6 0.80(2)
O2 H7 0.81(4)
O1 H2 0.79(2)
O1 H3 0.79(2)
C7 N15 1.315(6)
C7 N16 1.337(6)
C7 N13 1.425(6)
N16 C8 1.327(5)
N14 C8 1.313(6)
N14 N15 1.326(5)
C8 H8 0.9300
N12 N13 1.231(5)
N12 C6 1.443(6)
C6 N10 1.307(6)
C6 N11 1.313(6)
N11 C5 1.321(6)
N10 N9 1.353(6)
N9 C5 1.282(6)
C5 H5 0.9300
O3 H13 0.80(2)
O3 H14 0.81(2)
O5 H34 0.81(2)
O5 H33 0.81(2)
O6 H44 0.83(2)
O6 H43 0.82(2)
O4 H23 0.80(2)
O4 H24 0.79(2)
